data_4301180
loop_
_publ_author_name
'Daniel Fortin'
'S\'ebastien Cl\'ement'
'Karl Gagnon'
'Jean-Fran\,cois B\'erub\'e'
'Michael P. Stewart'
'William E. Geiger'
'Pierre D. Harvey'

_publ_section_title
;
Conjugated Organometallic Polymer Containing a Redox-Active Center
;
_journal_name_full 'Inorganic Chemistry'
_journal_page_first 446
_journal_page_last 454
_journal_paper_doi 10.1021/ic800857v
_journal_volume 48
_journal_year 2009
_chemical_formula_sum 'C21 H25 N O Si'
_chemical_formula_weight 335.52
_chemical_name_systematic
;
 ?
;
_space_group_IT_number 2
_symmetry_cell_setting triclinic
_symmetry_space_group_name_Hall '-P 1'
_symmetry_space_group_name_H-M 'P -1'
_atom_sites_solution_hydrogens geom
_atom_sites_solution_primary direct
_atom_sites_solution_secondary difmap
_audit_conform_dict_location ftp://ftp.iucr.org/pub/cif_core.dic
_audit_conform_dict_name cif_core.dic
_audit_conform_dict_version 2.3
_audit_creation_date 2005-12-23T11:53:55-00:00
_audit_creation_method 'WinGX routine CIF_UPDATE'
_cell_angle_alpha 74.55(3)
_cell_angle_beta 84.96(4)
_cell_angle_gamma 69.81(4)
_cell_formula_units_Z 2
_cell_length_a 7.057(4)
_cell_length_b 9.737(4)
_cell_length_c 15.470(6)
_cell_measurement_reflns_used 20
_cell_measurement_temperature 198(2)
_cell_measurement_theta_max 37
_cell_measurement_theta_min 30
_cell_volume 961.6(8)
_computing_cell_refinement Difrac
_computing_data_collection Difrac
_computing_structure_refinement 'SHELXL-97 (Sheldrick, 1997)'
_diffrn_ambient_temperature 198(2)
_diffrn_measured_fraction_theta_full 0.957
_diffrn_measured_fraction_theta_max 0.957
_diffrn_measurement_device_type CAD4
_diffrn_measurement_method Omega
_diffrn_radiation_monochromator graphite
_diffrn_radiation_type CuK\a
_diffrn_radiation_wavelength 1.54176
_diffrn_reflns_av_R_equivalents 0
_diffrn_reflns_av_unetI/netI 0.0672
_diffrn_reflns_limit_h_max 8
_diffrn_reflns_limit_h_min -8
_diffrn_reflns_limit_k_max 11
_diffrn_reflns_limit_k_min 0
_diffrn_reflns_limit_l_max 18
_diffrn_reflns_limit_l_min -17
_diffrn_reflns_number 3500
_diffrn_reflns_theta_full 70.03
_diffrn_reflns_theta_max 70.03
_diffrn_reflns_theta_min 2.96
_diffrn_standards_decay_% 3.8
_diffrn_standards_interval_count 100
_diffrn_standards_number 2
_exptl_absorpt_coefficient_mu 1.113
_exptl_absorpt_correction_T_max 0.991
_exptl_absorpt_correction_T_min 0.8267
_exptl_absorpt_correction_type empirical
_exptl_absorpt_process_details 'Psi scan'
_exptl_crystal_colour Pink
_exptl_crystal_density_diffrn 1.159
_exptl_crystal_density_method 'not measured'
_exptl_crystal_description Prism
_exptl_crystal_F_000 360
_exptl_crystal_size_max 0.3
_exptl_crystal_size_mid 0.25
_exptl_crystal_size_min 0.1
_refine_diff_density_max 0.369
_refine_diff_density_min -0.458
_refine_diff_density_rms 0.071
_refine_ls_extinction_coef 0.020(3)
_refine_ls_extinction_expression Fc^*^=kFc[1+0.001xFc^2^\l^3^/sin(2\q)]^-1/4^
_refine_ls_extinction_method SHELXL
_refine_ls_goodness_of_fit_ref 1.042
_refine_ls_hydrogen_treatment none
_refine_ls_matrix_type full
_refine_ls_number_parameters 225
_refine_ls_number_reflns 3500
_refine_ls_number_restraints 0
_refine_ls_restrained_S_all 1.042
_refine_ls_R_factor_all 0.1544
_refine_ls_R_factor_gt 0.0876
_refine_ls_shift/su_max 0
_refine_ls_shift/su_mean 0
_refine_ls_structure_factor_coef Fsqd
_refine_ls_weighting_details 'calc w=1/[\s^2^(Fo^2^)+(0.1472P)^2^+0.0000P] where P=(Fo^2^+2Fc^2^)/3'
_refine_ls_weighting_scheme calc
_refine_ls_wR_factor_gt 0.2272
_refine_ls_wR_factor_ref 0.2627
_reflns_number_gt 1933
_reflns_number_total 3500
_reflns_threshold_expression >2sigma(I)
_cod_data_source_file ic800857v_si_001_1.cif
_cod_data_source_block tetram
_cod_depositor_comments
;
The following automatic conversions were performed:
'_symmetry_cell_setting' value 'Triclinic' changed to 'triclinic'
according to '/home/saulius/struct/CIF-dictionaries/cif_core.dic'
dictionary named 'cif_core.dic' version 2.4.1 from
2010-06-29.

'_exptl_absorpt_correction_type' value 'Empirical' changed to
'empirical' according to
'/home/saulius/struct/CIF-dictionaries/cif_core.dic' dictionary named
'cif_core.dic' version 2.4.1 from 2010-06-29.

Automatic conversion script
Id: cif_fix_enum 1527 2010-12-29 10:47:43Z saulius 
;
_cod_original_cell_volume 961.6(7)
_cod_database_code 4301180

loop_
_symmetry_equiv_pos_as_xyz
'x, y, z'
'-x, -y, -z'

loop_
_atom_site_label
_atom_site_type_symbol
_atom_site_fract_x
_atom_site_fract_y
_atom_site_fract_z
_atom_site_U_iso_or_equiv
_atom_site_adp_type
_atom_site_occupancy
_atom_site_symmetry_multiplicity
_atom_site_calc_flag
_atom_site_refinement_flags
_atom_site_disorder_assembly
_atom_site_disorder_group
C1 C 0.3664(9) 0.8008(6) 0.5417(3) 0.0800(16) Uani 1 1 d . . .
H1A H 0.4098 0.6977 0.5767 0.12 Uiso 1 1 calc R . .
H1B H 0.2621 0.8619 0.5731 0.12 Uiso 1 1 calc R . .
H1C H 0.4787 0.8372 0.5319 0.12 Uiso 1 1 calc R . .
C2 C 0.4703(9) 0.6996(6) 0.3694(4) 0.0860(17) Uani 1 1 d . . .
H2A H 0.4287 0.7245 0.3081 0.129 Uiso 1 1 calc R . .
H2B H 0.4961 0.5938 0.3956 0.129 Uiso 1 1 calc R . .
H2C H 0.5912 0.7228 0.3717 0.129 Uiso 1 1 calc R . .
C3 C 0.0483(9) 0.7454(6) 0.4475(4) 0.0802(16) Uani 1 1 d . . .
H3A H -0.0016 0.7542 0.3898 0.12 Uiso 1 1 calc R . .
H3B H -0.0561 0.8062 0.4791 0.12 Uiso 1 1 calc R . .
H3C H 0.0884 0.6416 0.4813 0.12 Uiso 1 1 calc R . .
C4 C 0.1842(8) 1.0113(6) 0.3690(3) 0.0650(13) Uani 1 1 d . . .
C5 C 0.1332(8) 1.1442(6) 0.3312(3) 0.0638(12) Uani 1 1 d . . .
C6 C 0.0695(8) 1.3028(6) 0.2895(3) 0.0617(12) Uani 1 1 d . . .
C7 C -0.1218(8) 1.3767(6) 0.2507(3) 0.0633(12) Uani 1 1 d . . .
H7 H -0.2034 1.3206 0.248 0.076 Uiso 1 1 calc R . .
C8 C -0.1931(8) 1.5333(5) 0.2159(3) 0.0617(12) Uani 1 1 d . . .
H8 H -0.3222 1.5816 0.1913 0.074 Uiso 1 1 calc R . .
C9 C -0.0682(7) 1.6161(5) 0.2185(3) 0.0577(11) Uani 1 1 d . . .
C10 C 0.1229(8) 1.5425(6) 0.2550(3) 0.0680(13) Uani 1 1 d . . .
H10 H 0.2061 1.5979 0.2567 0.082 Uiso 1 1 calc R . .
C11 C 0.1926(8) 1.3865(6) 0.2893(3) 0.0656(12) Uani 1 1 d . . .
H11 H 0.3231 1.3381 0.3122 0.079 Uiso 1 1 calc R . .
C13 C -0.1964(6) 1.8731(5) 0.1247(3) 0.0521(10) Uani 1 1 d . . .
C14 C -0.2998(7) 2.0294(5) 0.1353(3) 0.0554(11) Uani 1 1 d . . .
C15 C -0.3304(8) 2.0477(5) 0.2288(3) 0.0640(13) Uani 1 1 d . . .
H15A H -0.4152 2.1493 0.2279 0.096 Uiso 1 1 calc R . .
H15B H -0.2022 2.0275 0.2551 0.096 Uiso 1 1 calc R . .
H15C H -0.3936 1.9781 0.2637 0.096 Uiso 1 1 calc R . .
C16 C -0.3683(7) 2.1462(5) 0.0632(3) 0.0603(12) Uani 1 1 d . . .
C17 C -0.4838(8) 2.3060(6) 0.0683(4) 0.0729(14) Uani 1 1 d . . .
H17A H -0.5984 2.3069 0.1067 0.109 Uiso 1 1 calc R . .
H17B H -0.529 2.3678 0.0093 0.109 Uiso 1 1 calc R . .
H17C H -0.3977 2.345 0.092 0.109 Uiso 1 1 calc R . .
C18 C -0.3295(7) 2.1201(6) -0.0264(3) 0.0632(12) Uani 1 1 d . . .
C20 C -0.2228(7) 1.9671(6) -0.0392(3) 0.0597(12) Uani 1 1 d . . .
C21 C -0.1919(8) 1.9580(6) -0.1348(3) 0.0725(14) Uani 1 1 d . . .
H21A H -0.1627 1.8553 -0.1374 0.109 Uiso 1 1 calc R . .
H21B H -0.0809 1.9913 -0.1595 0.109 Uiso 1 1 calc R . .
H21C H -0.3121 2.0214 -0.1688 0.109 Uiso 1 1 calc R . .
C22 C -0.1534(7) 1.8480(5) 0.0334(3) 0.0569(11) Uani 1 1 d . . .
C23 C -0.0307(8) 1.6931(6) 0.0241(3) 0.0690(14) Uani 1 1 d . . .
H23A H -0.1117 1.6286 0.0398 0.104 Uiso 1 1 calc R . .
H23B H 0.0845 1.6525 0.0633 0.104 Uiso 1 1 calc R . .
H23C H 0.0139 1.6987 -0.0368 0.104 Uiso 1 1 calc R . .
N12 N -0.1472(6) 1.7741(4) 0.2001(3) 0.0593(10) Uani 1 1 d . . .
O19 O -0.3893(6) 2.2263(4) -0.0947(2) 0.0792(11) Uani 1 1 d . . .
Si1 Si 0.2677(2) 0.81132(16) 0.43272(9) 0.0638(5) Uani 1 1 d . . .

loop_
_atom_site_aniso_label
_atom_site_aniso_U_11
_atom_site_aniso_U_22
_atom_site_aniso_U_33
_atom_site_aniso_U_23
_atom_site_aniso_U_13
_atom_site_aniso_U_12
C1 0.092(4) 0.081(4) 0.070(3) -0.017(3) 0.000(3) -0.034(3)
C2 0.089(4) 0.065(3) 0.101(4) -0.029(3) 0.014(3) -0.019(3)
C3 0.092(4) 0.080(4) 0.077(4) -0.030(3) 0.011(3) -0.034(3)
C4 0.067(3) 0.068(3) 0.058(3) -0.026(2) 0.003(2) -0.014(3)
C5 0.075(3) 0.059(3) 0.060(3) -0.023(2) 0.005(2) -0.020(2)
C6 0.073(3) 0.065(3) 0.052(2) -0.021(2) 0.004(2) -0.024(2)
C7 0.064(3) 0.065(3) 0.065(3) -0.023(2) 0.002(2) -0.022(2)
C8 0.067(3) 0.065(3) 0.057(3) -0.023(2) -0.003(2) -0.021(2)
C9 0.068(3) 0.056(3) 0.051(2) -0.023(2) 0.003(2) -0.017(2)
C10 0.072(3) 0.070(3) 0.070(3) -0.027(3) -0.004(3) -0.026(3)
C11 0.065(3) 0.065(3) 0.065(3) -0.024(2) -0.002(2) -0.014(2)
C13 0.050(2) 0.061(3) 0.052(2) -0.021(2) -0.0002(19) -0.022(2)
C14 0.051(2) 0.065(3) 0.057(3) -0.023(2) 0.000(2) -0.021(2)
C15 0.073(3) 0.063(3) 0.063(3) -0.029(2) 0.007(2) -0.022(2)
C16 0.056(3) 0.066(3) 0.065(3) -0.023(2) -0.002(2) -0.022(2)
C17 0.075(3) 0.061(3) 0.080(3) -0.017(3) -0.002(3) -0.019(3)
C18 0.054(3) 0.084(3) 0.061(3) -0.023(3) -0.001(2) -0.031(3)
C20 0.054(3) 0.076(3) 0.058(3) -0.023(2) 0.006(2) -0.030(2)
C21 0.087(4) 0.092(4) 0.050(3) -0.020(2) 0.006(2) -0.044(3)
C22 0.054(3) 0.067(3) 0.058(3) -0.024(2) 0.004(2) -0.026(2)
C23 0.080(3) 0.077(3) 0.062(3) -0.033(3) 0.010(2) -0.032(3)
N12 0.063(2) 0.062(2) 0.055(2) -0.0205(18) 0.0008(17) -0.0207(19)
O19 0.080(2) 0.085(3) 0.065(2) -0.0024(19) -0.0081(18) -0.028(2)
Si1 0.0694(9) 0.0613(8) 0.0613(8) -0.0198(6) 0.0019(6) -0.0198(6)

loop_
_atom_type_symbol
_atom_type_description
_atom_type_scat_dispersion_real
_atom_type_scat_dispersion_imag
_atom_type_scat_source
C C 0.018 0.009 'International Tables Vol C Tables 4.2.6.8 and 6.1.1.4'
H H 0 0 'International Tables Vol C Tables 4.2.6.8 and 6.1.1.4'
N N 0.031 0.018 'International Tables Vol C Tables 4.2.6.8 and 6.1.1.4'
O O 0.049 0.032 'International Tables Vol C Tables 4.2.6.8 and 6.1.1.4'
Si Si 0.254 0.33 'International Tables Vol C Tables 4.2.6.8 and 6.1.1.4'

loop_
_geom_angle_atom_site_label_1
_geom_angle_atom_site_label_2
_geom_angle_atom_site_label_3
_geom_angle
_geom_angle_site_symmetry_1
_geom_angle_site_symmetry_3
_geom_angle_publ_flag
C5 C4 Si1 176.4(5) . . ?
C4 C5 C6 177.8(5) . . ?
C11 C6 C7 118.7(5) . . ?
C11 C6 C5 121.0(5) . . ?
C7 C6 C5 120.3(5) . . ?
C6 C7 C8 121.2(5) . . ?
C9 C8 C7 119.1(5) . . ?
C10 C9 C8 119.7(5) . . ?
C10 C9 N12 119.0(4) . . ?
C8 C9 N12 120.2(4) . . ?
C9 C10 C11 120.8(5) . . ?
C6 C11 C10 120.5(5) . . ?
N12 C13 C22 127.5(4) . . ?
N12 C13 C14 112.8(4) . . ?
C22 C13 C14 119.6(4) . . ?
C16 C14 C13 120.7(4) . . ?
C16 C14 C15 122.4(4) . . ?
C13 C14 C15 116.9(4) . . ?
C14 C16 C18 119.3(4) . . ?
C14 C16 C17 124.0(5) . . ?
C18 C16 C17 116.7(5) . . ?
O19 C18 C16 120.9(5) . . ?
O19 C18 C20 117.8(5) . . ?
C16 C18 C20 121.3(5) . . ?
C22 C20 C18 119.9(4) . . ?
C22 C20 C21 124.8(5) . . ?
C18 C20 C21 115.3(4) . . ?
C20 C22 C13 119.1(4) . . ?
C20 C22 C23 122.1(4) . . ?
C13 C22 C23 118.8(4) . . ?
C13 N12 C9 129.9(4) . . ?
C4 Si1 C1 107.6(2) . . ?
C4 Si1 C3 108.2(3) . . ?
C1 Si1 C3 111.3(3) . . ?
C4 Si1 C2 108.9(2) . . ?
C1 Si1 C2 109.9(3) . . ?
C3 Si1 C2 110.8(3) . . ?

loop_
_geom_bond_atom_site_label_1
_geom_bond_atom_site_label_2
_geom_bond_distance
_geom_bond_site_symmetry_2
_geom_bond_publ_flag
C1 Si1 1.844(5) . ?
C2 Si1 1.853(6) . ?
C3 Si1 1.846(6) . ?
C4 C5 1.208(7) . ?
C4 Si1 1.843(5) . ?
C5 C6 1.429(7) . ?
C6 C11 1.381(7) . ?
C6 C7 1.393(7) . ?
C7 C8 1.396(7) . ?
C8 C9 1.394(7) . ?
C9 C10 1.380(7) . ?
C9 N12 1.400(6) . ?
C10 C11 1.390(7) . ?
C13 N12 1.284(6) . ?
C13 C22 1.485(6) . ?
C13 C14 1.491(6) . ?
C14 C16 1.345(6) . ?
C14 C15 1.493(6) . ?
C16 C18 1.460(6) . ?
C16 C17 1.506(7) . ?
C18 O19 1.248(6) . ?
C18 C20 1.477(7) . ?
C20 C22 1.363(6) . ?
C20 C21 1.498(6) . ?
C22 C23 1.496(6) . ?

loop_
_geom_torsion_atom_site_label_1
_geom_torsion_atom_site_label_2
_geom_torsion_atom_site_label_3
_geom_torsion_atom_site_label_4
_geom_torsion
_geom_torsion_site_symmetry_1
_geom_torsion_site_symmetry_2
_geom_torsion_site_symmetry_3
_geom_torsion_site_symmetry_4
_geom_torsion_publ_flag
Si1 C4 C5 C6 -5E1(2) . . . . ?
C4 C5 C6 C11 90(16) . . . . ?
C4 C5 C6 C7 -88(16) . . . . ?
C11 C6 C7 C8 -3.0(7) . . . . ?
C5 C6 C7 C8 174.9(4) . . . . ?
C6 C7 C8 C9 1.4(7) . . . . ?
C7 C8 C9 C10 0.1(7) . . . . ?
C7 C8 C9 N12 -167.9(4) . . . . ?
C8 C9 C10 C11 0.0(7) . . . . ?
N12 C9 C10 C11 168.2(4) . . . . ?
C7 C6 C11 C10 3.1(7) . . . . ?
C5 C6 C11 C10 -174.8(4) . . . . ?
C9 C10 C11 C6 -1.7(7) . . . . ?
N12 C13 C14 C16 -177.5(4) . . . . ?
C22 C13 C14 C16 5.2(6) . . . . ?
N12 C13 C14 C15 -0.1(6) . . . . ?
C22 C13 C14 C15 -177.4(4) . . . . ?
C13 C14 C16 C18 -3.8(7) . . . . ?
C15 C14 C16 C18 178.9(4) . . . . ?
C13 C14 C16 C17 176.6(4) . . . . ?
C15 C14 C16 C17 -0.6(8) . . . . ?
C14 C16 C18 O19 -179.3(5) . . . . ?
C17 C16 C18 O19 0.3(7) . . . . ?
C14 C16 C18 C20 2.2(7) . . . . ?
C17 C16 C18 C20 -178.2(4) . . . . ?
O19 C18 C20 C22 179.5(4) . . . . ?
C16 C18 C20 C22 -1.9(7) . . . . ?
O19 C18 C20 C21 2.0(6) . . . . ?
C16 C18 C20 C21 -179.3(4) . . . . ?
C18 C20 C22 C13 3.2(6) . . . . ?
C21 C20 C22 C13 -179.6(4) . . . . ?
C18 C20 C22 C23 -175.2(4) . . . . ?
C21 C20 C22 C23 2.0(7) . . . . ?
N12 C13 C22 C20 178.3(4) . . . . ?
C14 C13 C22 C20 -4.8(6) . . . . ?
N12 C13 C22 C23 -3.2(7) . . . . ?
C14 C13 C22 C23 173.7(4) . . . . ?
C22 C13 N12 C9 -10.3(8) . . . . ?
C14 C13 N12 C9 172.6(4) . . . . ?
C10 C9 N12 C13 115.9(6) . . . . ?
C8 C9 N12 C13 -76.0(6) . . . . ?
C5 C4 Si1 C1 2(8) . . . . ?
C5 C4 Si1 C3 122(8) . . . . ?
C5 C4 Si1 C2 -117(8) . . . . ?

loop_
_cod_related_entry_id
_cod_related_entry_database
_cod_related_entry_code
1 ChemSpider 30660706
